data_7003804
loop_
_publ_author_name
'Dutton, Jason L.'
'Sutrisno, Andre'
'Schurko, Robert W.'
'Ragogna, Paul J.'

_publ_section_title
;
 Synthesis and characterization of cationic selenium--nitrogen
 heterocycles from tert-butyl-DAB (DAB =
 1,4-di-tert-butyl-1,3-diazabutadiene) and SeX4via the reductive
 elimination of X2 (X = Cl, Br): a distinct contrast with tellurium
;
_journal_issue 26
_journal_name_full 'Dalton Transactions'
_journal_page_first 3470
_journal_page_last 3477
_journal_paper_doi 10.1039/b719779a
_journal_year 2008
_chemical_formula_sum 'C14 H25 Br6 N5 Se3'
_chemical_formula_weight 979.73
_chemical_name_systematic
;
?
;
_space_group_IT_number 14
_symmetry_cell_setting monoclinic
_symmetry_space_group_name_Hall '-P 2ybc'
_symmetry_space_group_name_H-M 'P 1 21/c 1'
_atom_sites_solution_hydrogens geom
_atom_sites_solution_primary direct
_atom_sites_solution_secondary difmap
_audit_creation_method SHELXL-97
_cell_angle_alpha 90.00
_cell_angle_beta 93.392(3)
_cell_angle_gamma 90.00
_cell_formula_units_Z 4
_cell_length_a 14.7569(8)
_cell_length_b 10.7682(5)
_cell_length_c 17.0874(9)
_cell_measurement_reflns_used 6268
_cell_measurement_temperature 150(2)
_cell_measurement_theta_max 27.48
_cell_measurement_theta_min 1.70
_cell_volume 2710.5(2)
_computing_cell_refinement 'DENZO-SMN (Otwinowski & Minor, 1997)'
_computing_data_collection 'COLLECT (Nonius, 1997-2001)'
_computing_data_reduction DENZO-SMN
_computing_molecular_graphics 'SHELXTL/PC (Sheldrick, 2001)'
_computing_publication_material SHELXTL/PC
_computing_structure_refinement 'SHELXL-97 (Sheldrick, 1997)'
_computing_structure_solution 'SHELXS-97 (Sheldrick, 1990)'
_diffrn_ambient_temperature 150(2)
_diffrn_measured_fraction_theta_full .999
_diffrn_measured_fraction_theta_max .999
_diffrn_measurement_device_type 'Nonius Kappa-CCD'
_diffrn_measurement_method '\f scans, and \w scans with \k offsets'
_diffrn_radiation_monochromator graphite
_diffrn_radiation_source 'fine-focus sealed tube'
_diffrn_radiation_type MoK\a
_diffrn_radiation_wavelength 0.71073
_diffrn_reflns_av_R_equivalents 0.0635
_diffrn_reflns_av_sigmaI/netI 0.0759
_diffrn_reflns_limit_h_max 17
_diffrn_reflns_limit_h_min -17
_diffrn_reflns_limit_k_max 12
_diffrn_reflns_limit_k_min -12
_diffrn_reflns_limit_l_max 20
_diffrn_reflns_limit_l_min -20
_diffrn_reflns_number 9149
_diffrn_reflns_theta_full 25.03
_diffrn_reflns_theta_max 25.03
_diffrn_reflns_theta_min 2.59
_diffrn_standards_number 0
_exptl_absorpt_coefficient_mu 12.928
_exptl_absorpt_correction_T_max 0.3580
_exptl_absorpt_correction_T_min 0.1020
_exptl_absorpt_correction_type multi-scan
_exptl_absorpt_process_details 'DENZO-SMN (Otwinowski & Minor, 1997)'
_exptl_crystal_colour orange
_exptl_crystal_density_diffrn 2.401
_exptl_crystal_density_method 'not measured'
_exptl_crystal_description shoebox
_exptl_crystal_F_000 1824
_exptl_crystal_size_max 0.33
_exptl_crystal_size_mid 0.12
_exptl_crystal_size_min 0.10
_refine_diff_density_max 5.495
_refine_diff_density_min -1.222
_refine_diff_density_rms .321
_refine_ls_extinction_method none
_refine_ls_goodness_of_fit_ref 1.036
_refine_ls_hydrogen_treatment mixed
_refine_ls_matrix_type full
_refine_ls_number_parameters 253
_refine_ls_number_reflns 4788
_refine_ls_number_restraints 164
_refine_ls_restrained_S_all 1.019
_refine_ls_R_factor_all 0.1202
_refine_ls_R_factor_gt 0.0860
_refine_ls_shift/su_max 0.019
_refine_ls_shift/su_mean 0.002
_refine_ls_structure_factor_coef Fsqd
_refine_ls_weighting_details 'calc w=1/[\s^2^(Fo^2^)+(0.1380P)^2^+34.7508P] where P=(Fo^2^+2Fc^2^)/3'
_refine_ls_weighting_scheme calc
_refine_ls_wR_factor_gt 0.2136
_refine_ls_wR_factor_ref 0.2343
_reflns_number_gt 3372
_reflns_number_total 4788
_reflns_threshold_expression >2sigma(I)
_cod_data_source_file b719779a.txt
_cod_data_source_block 06085
_cod_depositor_comments
;
The following automatic conversions were performed:
'_symmetry_cell_setting' value 'Monoclinic' changed to 'monoclinic'
according to '/home/saulius/struct/CIF-dictionaries/cif_core.dic'
dictionary named 'cif_core.dic' version 2.4.1 from 2010-06-29.

Automatic conversion script
Id: cif_fix_enum 1527 2010-12-29 10:47:43Z saulius 
;
_cod_original_sg_symbol_H-M P2(1)/c
_cod_database_code 7003804

loop_
_symmetry_equiv_pos_as_xyz
'x, y, z'
'-x, y+1/2, -z+1/2'
'-x, -y, -z'
'x, -y-1/2, z-1/2'

loop_
_atom_site_label
_atom_site_type_symbol
_atom_site_fract_x
_atom_site_fract_y
_atom_site_fract_z
_atom_site_U_iso_or_equiv
_atom_site_adp_type
_atom_site_occupancy
_atom_site_symmetry_multiplicity
_atom_site_calc_flag
_atom_site_refinement_flags
_atom_site_disorder_assembly
_atom_site_disorder_group
Se1 Se 0.90875(10) 0.63347(13) 0.47959(8) 0.0276(4) Uani 1 1 d U . .
N1 N 0.8841(8) 0.5006(11) 0.4195(7) 0.030(3) Uani 1 1 d U . .
C1 C 0.9384(10) 0.4955(14) 0.3633(8) 0.031(3) Uani 1 1 d U . .
H1B H 0.9356 0.4278 0.3276 0.037 Uiso 1 1 calc R . .
C2 C 1.0026(10) 0.5926(14) 0.3551(8) 0.030(3) Uani 1 1 d U . .
H2A H 1.0425 0.5982 0.3136 0.036 Uiso 1 1 calc R . .
N2 N 0.9995(8) 0.6740(10) 0.4129(6) 0.026(2) Uani 1 1 d U . .
C3 C 1.0563(11) 0.7912(14) 0.4214(8) 0.031(3) Uani 1 1 d U . .
C6 C 1.0215(12) 0.8824(14) 0.3609(10) 0.044(4) Uani 1 1 d U . .
H6A H 1.0575 0.9588 0.3655 0.066 Uiso 1 1 calc R . .
H6B H 0.9578 0.9014 0.3690 0.066 Uiso 1 1 calc R . .
H6C H 1.0263 0.8468 0.3085 0.066 Uiso 1 1 calc R . .
C5 C 1.1542(11) 0.7575(14) 0.4133(11) 0.039(4) Uani 1 1 d U . .
H5A H 1.1917 0.8325 0.4186 0.059 Uiso 1 1 calc R . .
H5B H 1.1611 0.7201 0.3617 0.059 Uiso 1 1 calc R . .
H5C H 1.1736 0.6980 0.4543 0.059 Uiso 1 1 calc R . .
C4 C 1.0454(13) 0.8378(16) 0.5034(9) 0.049(4) Uani 1 1 d U . .
H4A H 1.0809 0.9140 0.5121 0.074 Uiso 1 1 calc R . .
H4B H 1.0669 0.7745 0.5413 0.074 Uiso 1 1 calc R . .
H4C H 0.9812 0.8554 0.5103 0.074 Uiso 1 1 calc R . .
Se2 Se 0.52529(11) 0.50894(15) 0.62623(10) 0.0381(4) Uani 1 1 d U . .
N3 N 0.4115(8) 0.5634(12) 0.6104(7) 0.032(3) Uani 1 1 d U . .
C8 C 0.3560(10) 0.4714(15) 0.5929(8) 0.032(3) Uani 1 1 d U . .
H8A H 0.2933 0.4856 0.5806 0.038 Uiso 1 1 calc R . .
C9 C 0.3930(10) 0.3489(15) 0.5930(9) 0.035(3) Uani 1 1 d U . .
H9A H 0.3580 0.2760 0.5829 0.042 Uiso 1 1 calc R . .
N4 N 0.4800(8) 0.3487(12) 0.6086(7) 0.032(3) Uani 1 1 d U . .
C10 C 0.5411(11) 0.2361(15) 0.6150(10) 0.037(3) Uani 1 1 d U . .
C13 C 0.4858(15) 0.1256(19) 0.6248(17) 0.080(7) Uani 1 1 d U . .
H13A H 0.4465 0.1122 0.5773 0.120 Uiso 1 1 calc R . .
H13B H 0.4483 0.1370 0.6697 0.120 Uiso 1 1 calc R . .
H13C H 0.5254 0.0534 0.6339 0.120 Uiso 1 1 calc R . .
C12 C 0.6037(14) 0.260(2) 0.6882(12) 0.064(6) Uani 1 1 d U . .
H12A H 0.6458 0.1905 0.6964 0.096 Uiso 1 1 calc R . .
H12B H 0.5671 0.2689 0.7339 0.096 Uiso 1 1 calc R . .
H12C H 0.6381 0.3368 0.6810 0.096 Uiso 1 1 calc R . .
C11 C 0.5953(13) 0.2334(15) 0.5440(10) 0.045(4) Uani 1 1 d U . .
H11A H 0.5549 0.2180 0.4975 0.067 Uiso 1 1 calc R . .
H11B H 0.6408 0.1671 0.5495 0.067 Uiso 1 1 calc R . .
H11C H 0.6259 0.3135 0.5385 0.067 Uiso 1 1 calc R . .
Se3 Se 0.75464(9) 0.77645(13) 0.66184(8) 0.0250(4) Uani 1 1 d U . .
Br1 Br 0.92199(10) 0.77643(15) 0.67382(8) 0.0311(4) Uani 1 1 d U . .
Br2 Br 0.57398(11) 0.77459(16) 0.64784(12) 0.0446(5) Uani 1 1 d U . .
Br3 Br 0.75999(11) 0.55620(14) 0.58913(9) 0.0364(4) Uani 1 1 d U . .
Br4 Br 0.75772(11) 0.88880(14) 0.52474(8) 0.0341(4) Uani 1 1 d U . .
Br5 Br 0.74873(11) 0.97978(14) 0.72619(9) 0.0350(4) Uani 1 1 d U . .
Br6 Br 0.75256(12) 0.66903(17) 0.79176(10) 0.0456(5) Uani 1 1 d U . .
N5 N 1.1520(13) 0.7998(19) 0.7067(11) 0.073(5) Uani 1 1 d U . .
C14 C 1.2111(15) 0.8226(17) 0.6726(10) 0.050(4) Uani 1 1 d U . .
C15 C 1.2904(15) 0.8512(19) 0.6311(10) 0.060(5) Uani 1 1 d U . .
H15A H 1.2721 0.8751 0.5772 0.090 Uiso 1 1 calc R . .
H15B H 1.3298 0.7779 0.6306 0.090 Uiso 1 1 calc R . .
H15C H 1.3234 0.9199 0.6573 0.090 Uiso 1 1 calc R . .

loop_
_atom_site_aniso_label
_atom_site_aniso_U_11
_atom_site_aniso_U_22
_atom_site_aniso_U_33
_atom_site_aniso_U_23
_atom_site_aniso_U_13
_atom_site_aniso_U_12
Se1 0.0275(8) 0.0261(8) 0.0296(8) -0.0027(6) 0.0046(6) -0.0038(6)
N1 0.029(7) 0.022(6) 0.038(7) -0.002(5) 0.001(5) 0.004(5)
C1 0.031(8) 0.033(7) 0.028(7) -0.007(6) -0.004(5) -0.001(6)
C2 0.024(7) 0.037(7) 0.028(7) -0.008(5) -0.003(5) 0.005(6)
N2 0.032(6) 0.021(5) 0.025(6) 0.003(4) 0.005(5) 0.004(4)
C3 0.036(7) 0.033(7) 0.025(6) -0.001(5) 0.006(6) -0.009(5)
C6 0.057(10) 0.026(8) 0.048(8) 0.005(6) -0.009(8) -0.015(7)
C5 0.036(7) 0.027(8) 0.055(10) -0.009(7) 0.005(7) -0.014(6)
C4 0.066(12) 0.044(10) 0.040(7) -0.009(6) 0.021(8) -0.031(9)
Se2 0.0242(9) 0.0360(9) 0.0539(10) -0.0027(8) -0.0007(7) -0.0017(7)
N3 0.026(6) 0.036(6) 0.032(7) 0.003(6) -0.002(5) 0.000(5)
C8 0.021(6) 0.045(7) 0.029(7) 0.006(7) -0.002(6) -0.001(5)
C9 0.028(6) 0.032(6) 0.045(9) 0.012(7) 0.000(7) -0.006(5)
N4 0.028(6) 0.033(5) 0.037(7) -0.008(5) 0.011(5) -0.002(4)
C10 0.024(8) 0.037(6) 0.049(8) -0.001(7) 0.003(6) 0.004(5)
C13 0.055(13) 0.046(8) 0.14(2) 0.006(12) 0.027(12) -0.012(8)
C12 0.055(12) 0.082(15) 0.053(9) -0.013(10) -0.007(8) 0.025(9)
C11 0.055(11) 0.030(9) 0.051(8) 0.003(7) 0.011(7) 0.020(7)
Se3 0.0210(8) 0.0254(7) 0.0289(8) 0.0009(6) 0.0044(6) -0.0002(6)
Br1 0.0221(8) 0.0410(9) 0.0304(8) -0.0019(6) 0.0028(6) 0.0016(7)
Br2 0.0211(9) 0.0375(9) 0.0753(13) -0.0067(8) 0.0027(8) -0.0031(7)
Br3 0.0364(9) 0.0237(8) 0.0503(10) -0.0044(7) 0.0135(7) -0.0060(7)
Br4 0.0434(10) 0.0275(8) 0.0309(8) 0.0052(6) -0.0022(7) -0.0035(7)
Br5 0.0365(9) 0.0274(8) 0.0411(9) -0.0073(6) 0.0015(7) 0.0022(7)
Br6 0.0523(11) 0.0456(10) 0.0410(9) 0.0185(8) 0.0197(8) 0.0136(8)
N5 0.059(11) 0.088(13) 0.072(12) 0.012(11) -0.010(8) -0.032(11)
C14 0.074(13) 0.041(10) 0.036(10) 0.001(8) 0.003(8) 0.002(10)
C15 0.086(13) 0.059(12) 0.037(10) 0.007(9) 0.020(9) 0.030(11)

loop_
_atom_type_symbol
_atom_type_description
_atom_type_scat_dispersion_real
_atom_type_scat_dispersion_imag
_atom_type_scat_source
C C .0033 .0016 'International Tables Vol C Tables 4.2.6.8 and 6.1.1.4'
H H .0000 .0000 'International Tables Vol C Tables 4.2.6.8 and 6.1.1.4'
N N .0061 .0033 'International Tables Vol C Tables 4.2.6.8 and 6.1.1.4'
Se Se -.0929 2.2259 'International Tables Vol C Tables 4.2.6.8 and 6.1.1.4'
Br Br -.2901 2.4595 'International Tables Vol C Tables 4.2.6.8 and 6.1.1.4'

loop_
_geom_angle_atom_site_label_1
_geom_angle_atom_site_label_2
_geom_angle_atom_site_label_3
_geom_angle
_geom_angle_site_symmetry_1
_geom_angle_site_symmetry_3
_geom_angle_publ_flag
N1 Se1 N2 88.0(5) . . ?
C1 N1 Se1 110.4(10) . . ?
N1 C1 C2 119.3(13) . . ?
N1 C1 H1B 120.4 . . ?
C2 C1 H1B 120.4 . . ?
N2 C2 C1 111.1(13) . . ?
N2 C2 H2A 124.4 . . ?
C1 C2 H2A 124.4 . . ?
C2 N2 C3 125.3(12) . . ?
C2 N2 Se1 111.1(10) . . ?
C3 N2 Se1 123.4(9) . . ?
C5 C3 C6 112.8(14) . . ?
C5 C3 C4 108.8(14) . . ?
C6 C3 C4 111.9(15) . . ?
C5 C3 N2 108.6(12) . . ?
C6 C3 N2 108.4(12) . . ?
C4 C3 N2 106.0(12) . . ?
C3 C6 H6A 109.5 . . ?
C3 C6 H6B 109.5 . . ?
H6A C6 H6B 109.5 . . ?
C3 C6 H6C 109.5 . . ?
H6A C6 H6C 109.5 . . ?
H6B C6 H6C 109.5 . . ?
C3 C5 H5A 109.5 . . ?
C3 C5 H5B 109.5 . . ?
H5A C5 H5B 109.5 . . ?
C3 C5 H5C 109.5 . . ?
H5A C5 H5C 109.5 . . ?
H5B C5 H5C 109.5 . . ?
C3 C4 H4A 109.5 . . ?
C3 C4 H4B 109.5 . . ?
H4A C4 H4B 109.5 . . ?
C3 C4 H4C 109.5 . . ?
H4A C4 H4C 109.5 . . ?
H4B C4 H4C 109.5 . . ?
N3 Se2 N4 87.4(6) . . ?
C8 N3 Se2 110.9(11) . . ?
N3 C8 C9 117.7(13) . . ?
N3 C8 H8A 121.1 . . ?
C9 C8 H8A 121.1 . . ?
N4 C9 C8 112.1(14) . . ?
N4 C9 H9A 124.0 . . ?
C8 C9 H9A 124.0 . . ?
C9 N4 C10 126.5(13) . . ?
C9 N4 Se2 111.9(11) . . ?
C10 N4 Se2 121.6(10) . . ?
C13 C10 C11 114.1(17) . . ?
C13 C10 N4 109.1(14) . . ?
C11 C10 N4 107.6(13) . . ?
C13 C10 C12 111.1(18) . . ?
C11 C10 C12 109.9(15) . . ?
N4 C10 C12 104.5(13) . . ?
C10 C13 H13A 109.5 . . ?
C10 C13 H13B 109.5 . . ?
H13A C13 H13B 109.5 . . ?
C10 C13 H13C 109.5 . . ?
H13A C13 H13C 109.5 . . ?
H13B C13 H13C 109.5 . . ?
C10 C12 H12A 109.5 . . ?
C10 C12 H12B 109.5 . . ?
H12A C12 H12B 109.5 . . ?
C10 C12 H12C 109.5 . . ?
H12A C12 H12C 109.5 . . ?
H12B C12 H12C 109.5 . . ?
C10 C11 H11A 109.5 . . ?
C10 C11 H11B 109.5 . . ?
H11A C11 H11B 109.5 . . ?
C10 C11 H11C 109.5 . . ?
H11A C11 H11C 109.5 . . ?
H11B C11 H11C 109.5 . . ?
Br5 Se3 Br1 91.42(7) . . ?
Br5 Se3 Br6 90.70(7) . . ?
Br1 Se3 Br6 89.49(7) . . ?
Br5 Se3 Br4 89.52(7) . . ?
Br1 Se3 Br4 90.23(7) . . ?
Br6 Se3 Br4 179.64(9) . . ?
Br5 Se3 Br2 89.14(7) . . ?
Br1 Se3 Br2 179.41(8) . . ?
Br6 Se3 Br2 90.66(7) . . ?
Br4 Se3 Br2 89.63(7) . . ?
Br5 Se3 Br3 178.98(8) . . ?
Br1 Se3 Br3 88.94(7) . . ?
Br6 Se3 Br3 90.25(7) . . ?
Br4 Se3 Br3 89.52(6) . . ?
Br2 Se3 Br3 90.49(7) . . ?
N5 C14 C15 178(2) . . ?
C14 C15 H15A 109.5 . . ?
C14 C15 H15B 109.5 . . ?
H15A C15 H15B 109.5 . . ?
C14 C15 H15C 109.5 . . ?
H15A C15 H15C 109.5 . . ?
H15B C15 H15C 109.5 . . ?

loop_
_geom_bond_atom_site_label_1
_geom_bond_atom_site_label_2
_geom_bond_distance
_geom_bond_site_symmetry_2
_geom_bond_publ_flag
Se1 N1 1.786(12) . ?
Se1 N2 1.861(12) . ?
N1 C1 1.288(19) . ?
C1 C2 1.42(2) . ?
C1 H1B 0.9500 . ?
C2 N2 1.324(18) . ?
C2 H2A 0.9500 . ?
N2 C3 1.517(19) . ?
C3 C5 1.50(2) . ?
C3 C6 1.49(2) . ?
C3 C4 1.51(2) . ?
C6 H6A 0.9800 . ?
C6 H6B 0.9800 . ?
C6 H6C 0.9800 . ?
C5 H5A 0.9800 . ?
C5 H5B 0.9800 . ?
C5 H5C 0.9800 . ?
C4 H4A 0.9800 . ?
C4 H4B 0.9800 . ?
C4 H4C 0.9800 . ?
Se2 N3 1.784(12) . ?
Se2 N4 1.868(13) . ?
N3 C8 1.308(19) . ?
C8 C9 1.43(2) . ?
C8 H8A 0.9500 . ?
C9 N4 1.295(19) . ?
C9 H9A 0.9500 . ?
N4 C10 1.51(2) . ?
C10 C13 1.46(2) . ?
C10 C11 1.49(2) . ?
C10 C12 1.53(2) . ?
C13 H13A 0.9800 . ?
C13 H13B 0.9800 . ?
C13 H13C 0.9800 . ?
C12 H12A 0.9800 . ?
C12 H12B 0.9800 . ?
C12 H12C 0.9800 . ?
C11 H11A 0.9800 . ?
C11 H11B 0.9800 . ?
C11 H11C 0.9800 . ?
Se3 Br5 2.454(2) . ?
Se3 Br1 2.4660(19) . ?
Se3 Br6 2.505(2) . ?
Se3 Br4 2.639(2) . ?
Se3 Br2 2.663(2) . ?
Se3 Br3 2.681(2) . ?
N5 C14 1.11(2) . ?
C14 C15 1.44(3) . ?
C15 H15A 0.9800 . ?
C15 H15B 0.9800 . ?
C15 H15C 0.9800 . ?

loop_
_geom_torsion_atom_site_label_1
_geom_torsion_atom_site_label_2
_geom_torsion_atom_site_label_3
_geom_torsion_atom_site_label_4
_geom_torsion
_geom_torsion_site_symmetry_1
_geom_torsion_site_symmetry_2
_geom_torsion_site_symmetry_3
_geom_torsion_site_symmetry_4
_geom_torsion_publ_flag
N2 Se1 N1 C1 1.0(10) . . . . ?
Se1 N1 C1 C2 -2.9(17) . . . . ?
N1 C1 C2 N2 3.8(19) . . . . ?
C1 C2 N2 C3 -177.9(13) . . . . ?
C1 C2 N2 Se1 -2.6(14) . . . . ?
N1 Se1 N2 C2 1.0(10) . . . . ?
N1 Se1 N2 C3 176.4(11) . . . . ?
C2 N2 C3 C5 -50.7(18) . . . . ?
Se1 N2 C3 C5 134.4(11) . . . . ?
C2 N2 C3 C6 72.2(18) . . . . ?
Se1 N2 C3 C6 -102.6(13) . . . . ?
C2 N2 C3 C4 -167.5(14) . . . . ?
Se1 N2 C3 C4 17.7(17) . . . . ?
N4 Se2 N3 C8 -1.9(10) . . . . ?
Se2 N3 C8 C9 2.8(17) . . . . ?
N3 C8 C9 N4 -2(2) . . . . ?
C8 C9 N4 C10 178.8(13) . . . . ?
C8 C9 N4 Se2 0.6(16) . . . . ?
N3 Se2 N4 C9 0.7(11) . . . . ?
N3 Se2 N4 C10 -177.6(12) . . . . ?
C9 N4 C10 C13 -17(2) . . . . ?
Se2 N4 C10 C13 160.9(14) . . . . ?
C9 N4 C10 C11 107.2(18) . . . . ?
Se2 N4 C10 C11 -74.8(15) . . . . ?
C9 N4 C10 C12 -136.0(16) . . . . ?
Se2 N4 C10 C12 42.0(17) . . . . ?
